data_4002806
loop_
_publ_author_name
'Wang, Zhenbin'
'Chu, Iek-Heng'
'Zhou, Fei'
'Ong, Shyue Ping'

_publ_section_title
;
 Electronic Structure Descriptor for the Discovery of Narrow-Band
 Red-Emitting Phosphors
;
_journal_issue 11
_journal_name_full 'Chemistry of Materials'
_journal_page_first 4024
_journal_paper_doi 10.1021/acs.chemmater.6b01496
_journal_volume 28
_journal_year 2016
_chemical_formula_structural Ca2PN3
_chemical_formula_sum 'Ca16 N24 P8'
_space_group_IT_number 64
_symmetry_Int_Tables_number 64
_symmetry_space_group_name_Hall '-C 2ac 2'
_symmetry_space_group_name_H-M 'C m c e'
_cell_angle_alpha 90.00000000
_cell_angle_beta 90.00000000
_cell_angle_gamma 90.00000000
_cell_formula_units_Z 8
_cell_length_a 5.22429700
_cell_length_b 10.38763600
_cell_length_c 11.31695300
_cell_volume 614.149
_cod_data_source_file 53.cif
_cod_data_source_block Ca2PN3
_cod_original_cell_volume 614.149487213
_cod_original_sg_symbol_H-M Cmce
_cod_original_formula_sum 'Ca16 P8 N24'
_cod_database_code 4002806

loop_
_symmetry_equiv_pos_site_id
_symmetry_equiv_pos_as_xyz
1 'x, y, z'
2 '-x, -y, -z'
3 '-x+1/2, -y, z+1/2'
4 'x+1/2, y, -z+1/2'
5 'x, -y, -z'
6 '-x, y, z'
7 '-x+1/2, y, -z+1/2'
8 'x+1/2, -y, z+1/2'
9 'x+1/2, y+1/2, z'
10 '-x+1/2, -y+1/2, -z'
11 '-x, -y+1/2, z+1/2'
12 'x, y+1/2, -z+1/2'
13 'x+1/2, -y+1/2, -z'
14 '-x+1/2, y+1/2, z'
15 '-x, y+1/2, -z+1/2'
16 'x, -y+1/2, z+1/2'

loop_
_atom_site_aniso_type_symbol
_atom_site_aniso_U_11
_atom_site_aniso_U_22
_atom_site_aniso_U_33
_atom_site_aniso_U_12
_atom_site_aniso_U_13
_atom_site_aniso_U_23
N 0 0 0 0 0 0
Ca 0 0 0 0 0 0
P 0 0 0 0 0 0

loop_
_atom_site_type_symbol
_atom_site_label
_atom_site_symmetry_multiplicity
_atom_site_fract_x
_atom_site_fract_y
_atom_site_fract_z
_atom_site_occupancy
Ca Ca1 8 0.000000 0.052353 0.858008 1
Ca Ca2 8 0.000000 0.137646 0.425948 1
P P3 8 0.000000 0.244357 0.665317 1
N N4 8 0.000000 0.088928 0.640448 1
N N5 8 0.000000 0.160160 0.050683 1
N N6 8 0.250000 0.211164 0.250000 1

_cod_struct_determination_method theoretical
